data_2103964
loop_
_publ_author_name
'Iyere, Peter Abeta'
'Boadi, William Y'
'Atwood, David'
'Parkin, Sean'

_publ_section_title
;
 Supramolecular aggregation in 4,4'-bipyridin-1,1'-ium dichloride,
 4,4'-bipyridin-1,1'-ium dinitrate and 4,4'-bipyridin-1-ium bromide
;
_journal_issue 5
_journal_name_full 'Acta Crystallographica Section B'
_journal_page_first 664
_journal_page_last 669
_journal_paper_doi 10.1107/S0108768103011212
_journal_volume 59
_journal_year 2003
_chemical_formula_sum 'C10 H10 Cl2 N2'
_chemical_formula_weight 229.10
_space_group_IT_number 15
_symmetry_cell_setting monoclinic
_symmetry_space_group_name_Hall '-C 2yc'
_symmetry_space_group_name_H-M 'C 1 2/c 1'
_atom_sites_solution_hydrogens geom
_atom_sites_solution_primary direct
_atom_sites_solution_secondary difmap
_audit_creation_method SHELXL-97
_cell_angle_alpha 90.00
_cell_angle_beta 112.6000(10)
_cell_angle_gamma 90.00
_cell_formula_units_Z 4
_cell_length_a 12.6630(10)
_cell_length_b 12.0980(10)
_cell_length_c 7.0330(10)
_cell_measurement_reflns_used 1163
_cell_measurement_temperature 90.0(2)
_cell_measurement_theta_max 27.48
_cell_measurement_theta_min 1.00
_cell_volume 994.70(18)
_computing_cell_refinement 'SCALEPACK (Otwinowski & Minor, 1997)'
_computing_data_collection 'COLLECT (Nonius, 1998)'
_computing_data_reduction 'DENZO-SMN (Otwinowski & Minor, 1997)'
_computing_molecular_graphics 'XP in Siemens SHELXTL (Sheldrick, 1994)'
_computing_publication_material
;
SHELX97-2 (Sheldrick, 1997) and local procedures
;
_computing_structure_refinement 'SHELXL-97 (Sheldrick, 1997)'
_computing_structure_solution 'SHELXS-97 (Sheldrick, 1990)'
_diffrn_ambient_temperature 90.0(2)
_diffrn_detector_area_resol_mean 18
_diffrn_measured_fraction_theta_full 0.999
_diffrn_measured_fraction_theta_max 0.999
_diffrn_measurement_device_type 'Nonius KappaCCD diffractometer'
_diffrn_measurement_method '\w scans at fixed \c = 55\%'
_diffrn_radiation_monochromator graphite
_diffrn_radiation_source 'fine-focus sealed tube'
_diffrn_radiation_type MoK\a
_diffrn_radiation_wavelength 0.71073
_diffrn_reflns_av_R_equivalents 0.0210
_diffrn_reflns_av_sigmaI/netI 0.0325
_diffrn_reflns_limit_h_max 16
_diffrn_reflns_limit_h_min -16
_diffrn_reflns_limit_k_max 15
_diffrn_reflns_limit_k_min -15
_diffrn_reflns_limit_l_max 9
_diffrn_reflns_limit_l_min -9
_diffrn_reflns_number 2173
_diffrn_reflns_theta_full 27.40
_diffrn_reflns_theta_max 27.40
_diffrn_reflns_theta_min 2.42
_diffrn_standards_decay_% <1
_exptl_absorpt_coefficient_mu 0.610
_exptl_absorpt_correction_T_max 0.9249
_exptl_absorpt_correction_T_min 0.7502
_exptl_absorpt_correction_type multi-scan
_exptl_absorpt_process_details 'Scalepack (Otwinowski & Minor, 1997)'
_exptl_crystal_colour colourless
_exptl_crystal_density_diffrn 1.530
_exptl_crystal_density_method 'not measured'
_exptl_crystal_description 'irregular shard'
_exptl_crystal_F_000 472
_exptl_crystal_size_max 0.50
_exptl_crystal_size_mid 0.25
_exptl_crystal_size_min 0.13
_refine_diff_density_max 0.315
_refine_diff_density_min -0.242
_refine_ls_extinction_method none
_refine_ls_goodness_of_fit_ref 1.046
_refine_ls_hydrogen_treatment constr
_refine_ls_matrix_type full
_refine_ls_number_parameters 66
_refine_ls_number_reflns 1135
_refine_ls_number_restraints 0
_refine_ls_restrained_S_all 1.046
_refine_ls_R_factor_all 0.0362
_refine_ls_R_factor_gt 0.0259
_refine_ls_shift/su_max 0.000
_refine_ls_shift/su_mean 0.000
_refine_ls_structure_factor_coef Fsqd
_refine_ls_weighting_details 'calc w=1/[\s^2^(Fo^2^)+(0.0239P)^2^+1.1028P] where P=(Fo^2^+2Fc^2^)/3'
_refine_ls_weighting_scheme calc
_refine_ls_wR_factor_gt 0.0617
_refine_ls_wR_factor_ref 0.0650
_reflns_number_gt 959
_reflns_number_total 1135
_reflns_threshold_expression >2sigma(I)
_cod_data_source_file na5002.cif
_cod_data_source_block dichloride
_cod_depositor_comments
;
The following automatic conversions were performed:
'_geom_hbond_publ_flag' value 'Yes' changed to 'yes' according to
'/home/saulius/struct/CIF-dictionaries/cif_core.dic' dictionary named
'cif_core.dic' version 2.4.1 from 2010-06-29.

Automatic conversion script
Id: cif_fix_enum 1527 2010-12-29 10:47:43Z saulius 

The following automatic conversions were performed:

'_geom_hbond_publ_flag' value 'Yes' changed to 'yes' according to
/home/saulius/struct/CIF-dictionaries/cif_core.dic dictionary named
'cif_core.dic' version 2.4.1 from 2010-06-29.

Automatic conversion script
Id: cif_fix_values 1715 2011-07-08 13:25:40Z adriana 
;
_cod_original_sg_symbol_H-M 'C 2/c'
_cod_database_code 2103964

loop_
_symmetry_equiv_pos_as_xyz
'x, y, z'
'-x, y, -z+1/2'
'x+1/2, y+1/2, z'
'-x+1/2, y+1/2, -z+1/2'
'-x, -y, -z'
'x, -y, z-1/2'
'-x+1/2, -y+1/2, -z'
'x+1/2, -y+1/2, z-1/2'

loop_
_atom_site_label
_atom_site_fract_x
_atom_site_fract_y
_atom_site_fract_z
_atom_site_U_iso_or_equiv
_atom_site_adp_type
_atom_site_calc_flag
_atom_site_refinement_flags
_atom_site_occupancy
_atom_site_type_symbol
Cl 0.34857(3) 0.13826(3) 0.22822(5) 0.01348(12) Uani d . 1 Cl
N1 0.5000 0.35053(14) 0.2500 0.0129(4) Uani d S 1 N
H1 0.5000 0.2778 0.2500 0.015 Uiso calc SR 1 H
N2 0.5000 0.92602(14) 0.2500 0.0124(4) Uani d S 1 N
H2 0.5000 0.9988 0.2500 0.015 Uiso calc SR 1 H
C1 0.39952(13) 0.40378(13) 0.1891(2) 0.0147(3) Uani d . 1 C
H1A 0.3301 0.3631 0.1469 0.018 Uiso calc R 1 H
C2 0.39733(13) 0.51780(12) 0.1879(2) 0.0136(3) Uani d . 1 C
H2A 0.3264 0.5560 0.1452 0.016 Uiso calc R 1 H
C3 0.5000 0.57700(17) 0.2500 0.0112(4) Uani d S 1 C
C4 0.5000 0.70026(17) 0.2500 0.0109(4) Uani d S 1 C
C5 0.58993(13) 0.75872(12) 0.2293(2) 0.0132(3) Uani d . 1 C
H5 0.6524 0.7205 0.2164 0.016 Uiso calc R 1 H
C6 0.58712(13) 0.87245(12) 0.2277(2) 0.0140(3) Uani d . 1 C
H6 0.6471 0.9131 0.2107 0.017 Uiso calc R 1 H

loop_
_atom_site_aniso_label
_atom_site_aniso_U_11
_atom_site_aniso_U_22
_atom_site_aniso_U_33
_atom_site_aniso_U_12
_atom_site_aniso_U_13
_atom_site_aniso_U_23
Cl 0.01123(19) 0.01032(19) 0.0191(2) 0.00051(14) 0.00612(14) 0.00090(14)
N1 0.0175(9) 0.0073(9) 0.0132(9) 0.000 0.0053(7) 0.000
N2 0.0177(9) 0.0058(9) 0.0136(9) 0.000 0.0058(7) 0.000
C1 0.0146(8) 0.0135(8) 0.0153(7) -0.0028(6) 0.0051(6) -0.0005(6)
C2 0.0122(7) 0.0137(8) 0.0152(7) 0.0013(6) 0.0055(6) 0.0015(6)
C3 0.0143(10) 0.0102(11) 0.0100(9) 0.000 0.0057(8) 0.000
C4 0.0121(10) 0.0101(10) 0.0097(9) 0.000 0.0032(8) 0.000
C5 0.0119(8) 0.0126(8) 0.0157(7) 0.0005(6) 0.0059(6) -0.0007(6)
C6 0.0146(8) 0.0132(8) 0.0152(7) -0.0025(6) 0.0069(6) -0.0009(6)

loop_
_atom_type_symbol
_atom_type_description
_atom_type_scat_dispersion_real
_atom_type_scat_dispersion_imag
_atom_type_scat_source
C C 0.0033 0.0016 'International Tables Vol C Tables 4.2.6.8 and 6.1.1.4'
H H 0.0000 0.0000 'International Tables Vol C Tables 4.2.6.8 and 6.1.1.4'
N N 0.0061 0.0033 'International Tables Vol C Tables 4.2.6.8 and 6.1.1.4'
Cl Cl 0.1484 0.1585 'International Tables Vol C Tables 4.2.6.8 and 6.1.1.4'

loop_
_geom_angle_atom_site_label_1
_geom_angle_atom_site_label_2
_geom_angle_atom_site_label_3
_geom_angle_site_symmetry_1
_geom_angle_site_symmetry_3
_geom_angle
_geom_angle_publ_flag
C1 N1 C1 . 2_655 122.58(19) no
C1 N1 H1 . . 118.7 no
C1 N1 H1 2_655 . 118.7 no
C6 N2 C6 . 2_655 122.14(18) no
C6 N2 H2 . . 118.9 no
C6 N2 H2 2_655 . 118.9 no
N1 C1 C2 . . 119.77(15) yes
N1 C1 H1A . . 120.1 no
C2 C1 H1A . . 120.1 no
C1 C2 C3 . . 119.72(15) yes
C1 C2 H2A . . 120.1 no
C3 C2 H2A . . 120.1 no
C2 C3 C2 2_655 . 118.42(19) no
C2 C3 C4 2_655 . 120.79(10) no
C2 C3 C4 . . 120.79(10) yes
C5 C4 C5 . 2_655 119.07(19) no
C5 C4 C3 . . 120.47(10) yes
C5 C4 C3 2_655 . 120.46(10) no
C6 C5 C4 . . 119.22(15) yes
C6 C5 H5 . . 120.4 no
C4 C5 H5 . . 120.4 no
N2 C6 C5 . . 120.17(14) yes
N2 C6 H6 . . 119.9 no
C5 C6 H6 . . 119.9 no

loop_
_geom_bond_atom_site_label_1
_geom_bond_atom_site_label_2
_geom_bond_site_symmetry_2
_geom_bond_distance
_geom_bond_publ_flag
N1 C1 . 1.3412(18) yes
N1 C1 2_655 1.3412(18) ..no
N1 H1 . 0.8800 no
N2 C6 . 1.3397(17) yes
N2 C6 2_655 1.3398(17) ..no
N2 H2 . 0.8800 no
C1 C2 . 1.380(2) yes
C1 H1A . 0.9500 no
C2 C3 . 1.3991(18) yes
C2 H2A . 0.9500 no
C3 C2 2_655 1.3991(18) no
C3 C4 . 1.491(3) yes
C4 C5 . 1.3949(18) yes
C4 C5 2_655 1.3950(18) no
C5 C6 . 1.376(2) yes
C5 H5 . 0.9500 no
C6 H6 . 0.9500 no

loop_
_geom_hbond_atom_site_label_D
_geom_hbond_atom_site_label_H
_geom_hbond_atom_site_label_A
_geom_hbond_distance_DH
_geom_hbond_distance_HA
_geom_hbond_distance_DA
_geom_hbond_angle_DHA
_geom_hbond_publ_flag
N1 H1 Cl .880 2.515 3.173 132.17. yes
N1 H1 Cl .880 2.515 3.173 132.17. ..Yes
N2 H2 Cl .880 2.514 3.173 132.15. ..Yes
N2 H2 Cl .880 2.514 3.173 132.15. ..Yes

loop_
_geom_torsion_atom_site_label_1
_geom_torsion_atom_site_label_2
_geom_torsion_atom_site_label_3
_geom_torsion_atom_site_label_4
_geom_torsion_site_symmetry_1
_geom_torsion_site_symmetry_4
_geom_torsion
_geom_torsion_publ_flag
C1 N1 C1 C2 2_655 . -0.06(10) ?
N1 C1 C2 C3 . . 0.1(2) ?
C1 C2 C3 C2 . 2_655 -0.06(10) ?
C1 C2 C3 C4 . . 179.94(10) ?
C2 C3 C4 C5 2_655 . 26.01(10) ?
C2 C3 C4 C5 . . -153.99(10) ?
C2 C3 C4 C5 2_655 2_655 -153.99(10) ?
C2 C3 C4 C5 . 2_655 26.01(10) ?
C5 C4 C5 C6 2_655 . -0.66(10) yes
C3 C4 C5 C6 . . 179.34(10) ?
C6 N2 C6 C5 2_655 . -0.68(10) ?
C4 C5 C6 N2 . . 1.3(2) ?
